data_4326525
loop_
_publ_author_name
'Shiliang Huang'
'Kirsten Christensen'
'Maxim V. Peskov'
'Sihai Yang'
'Kuo Li'
'Xiaodong Zou'
'Junliang Sun'

_publ_section_title
;
 Two Open-Framework Germanates with Nickel Complexes Incorporated into the
 Framework
;
_journal_name_full 'Inorganic Chemistry'
_journal_page_first 9921
_journal_page_last 9923
_journal_paper_doi 10.1021/ic2013478
_journal_volume 50
_journal_year 2011
_chemical_formula_moiety 'C4 H21.87 Ge22 N4 Ni O51, 2(C2 H10 N2), 2(C2 H9 N2), 9.04(H2 O)'
_chemical_formula_sum 'C12 H77.95 Ge22 N12 Ni O60.04'
_chemical_formula_weight 3007.14
_chemical_name_common SUT-1b
_chemical_name_systematic
; 
 ? 
;
_space_group_IT_number 14
_symmetry_cell_setting monoclinic
_symmetry_space_group_name_Hall '-P 2yn'
_symmetry_space_group_name_H-M 'P 1 21/n 1'
_atom_sites_solution_hydrogens geom
_atom_sites_solution_primary direct
_atom_sites_solution_secondary difmap
_audit_creation_method SHELXL-97
_cell_angle_alpha 90.00
_cell_angle_beta 98.228(2)
_cell_angle_gamma 90.00
_cell_formula_units_Z 4
_cell_length_a 10.8907(2)
_cell_length_b 30.9833(5)
_cell_length_c 20.7890(5)
_cell_measurement_reflns_used 19254
_cell_measurement_temperature 150(2)
_cell_measurement_theta_max 31.6
_cell_measurement_theta_min 1.2
_cell_volume 6942.6(2)
_computing_cell_refinement
;
        CrysAlisPro, Oxford Diffraction Ltd.,
        Version 1.171.34.9 (release 08-12-2009 CrysAlis171 .NET)
        (compiled Dec  8 2009,17:31:18)
;
_computing_data_collection
;
        CrystalClear-SM Expert 2.0 r4 (Rigaku, 2009)
;
_computing_data_reduction
;
        CrysAlisPro, Oxford Diffraction Ltd.,
        Version 1.171.34.9 (release 08-12-2009 CrysAlis171 .NET)
        (compiled Dec  8 2009,17:31:18)
;
_computing_structure_refinement 'SHELXL-97 (Sheldrick, 1997)'
_computing_structure_solution 'SHELXS-97 (Sheldrick, 1990)'
_diffrn_ambient_temperature 150(2)
_diffrn_detector_area_resol_mean 28.5714
_diffrn_measured_fraction_theta_full 0.983
_diffrn_measured_fraction_theta_max 0.983
_diffrn_measurement_device_type 'Rigaku Saturn724+ (2x2 bin mode)'
_diffrn_measurement_method 'profile data from \w-scans'
_diffrn_radiation_monochromator 'silicon 111'
_diffrn_radiation_source 'Diamond Light Source Beamline I19'
_diffrn_radiation_type Synchrotron
_diffrn_radiation_wavelength 0.6889
_diffrn_reflns_av_R_equivalents 0.0593
_diffrn_reflns_av_sigmaI/netI 0.0652
_diffrn_reflns_limit_h_max 13
_diffrn_reflns_limit_h_min -13
_diffrn_reflns_limit_k_max 38
_diffrn_reflns_limit_k_min -38
_diffrn_reflns_limit_l_max 25
_diffrn_reflns_limit_l_min -17
_diffrn_reflns_number 64269
_diffrn_reflns_theta_full 25.50
_diffrn_reflns_theta_max 25.50
_diffrn_reflns_theta_min 1.59
_exptl_absorpt_coefficient_mu 8.754
_exptl_absorpt_correction_T_max 1.000
_exptl_absorpt_correction_T_min 0.845
_exptl_absorpt_correction_type multi-scan
_exptl_absorpt_process_details
;
CrysAlis RED, Oxford Diffraction Ltd.,
Version 1.171.32.15 (release 10-01-2008 CrysAlis171 .NET)
(compiled Jan 10 2008,16:37:18)
empirical absorption correction using spherical harmonics,
 implemented in SCALE3 ABSPACK scaling algorithm.
;
_exptl_crystal_colour lilac
_exptl_crystal_density_diffrn 2.877
_exptl_crystal_description 'Plate Crystal'
_exptl_crystal_F_000 5785
_exptl_crystal_size_max 0.030
_exptl_crystal_size_mid 0.025
_exptl_crystal_size_min 0.010
_refine_diff_density_max 1.555
_refine_diff_density_min -1.495
_refine_diff_density_rms 0.213
_refine_ls_extinction_method none
_refine_ls_goodness_of_fit_ref 1.043
_refine_ls_hydrogen_treatment none
_refine_ls_matrix_type full
_refine_ls_number_parameters 1000
_refine_ls_number_reflns 13967
_refine_ls_number_restraints 14
_refine_ls_restrained_S_all 1.043
_refine_ls_R_factor_all 0.0466
_refine_ls_R_factor_gt 0.0376
_refine_ls_shift/su_max 0.001
_refine_ls_shift/su_mean 0.000
_refine_ls_structure_factor_coef Fsqd
_refine_ls_weighting_details 'calc w=1/[\s^2^(Fo^2^)+(0.0467P)^2^+28.5173P] where P=(Fo^2^+2Fc^2^)/3'
_refine_ls_weighting_scheme calc
_refine_ls_wR_factor_gt 0.1085
_refine_ls_wR_factor_ref 0.1209
_reflns_number_gt 11735
_reflns_number_total 13967
_reflns_threshold_expression >2sigma(I)
_cod_data_source_file ic2013478_si_004_2.cif
_cod_data_source_block sut-2
_cod_original_sg_symbol_H-M 'P 21/n'
_cod_database_code 4326525

loop_
_symmetry_equiv_pos_as_xyz
'x, y, z'
'-x+1/2, y+1/2, -z+1/2'
'-x, -y, -z'
'x-1/2, -y-1/2, z-1/2'

loop_
_atom_site_label
_atom_site_type_symbol
_atom_site_fract_x
_atom_site_fract_y
_atom_site_fract_z
_atom_site_U_iso_or_equiv
_atom_site_adp_type
_atom_site_occupancy
_atom_site_symmetry_multiplicity
_atom_site_calc_flag
_atom_site_refinement_flags
_atom_site_disorder_assembly
_atom_site_disorder_group
Ge1 Ge 0.40771(5) 0.209308(15) 0.14895(3) 0.00501(12) Uani 1 1 d . . .
Ge2 Ge 0.40743(5) 0.210982(15) 0.64978(3) 0.00510(12) Uani 1 1 d . . .
Ge3 Ge 0.57980(5) 0.172080(15) 0.25839(3) 0.00538(12) Uani 1 1 d . . .
Ge4 Ge 0.58357(5) 0.174722(16) 0.75774(3) 0.00581(12) Uani 1 1 d . . .
Ge5 Ge 0.39096(5) 0.158185(16) 0.01833(3) 0.00710(12) Uani 1 1 d . . .
Ge6 Ge 0.37983(5) 0.159293(16) 0.51926(3) 0.00675(12) Uani 1 1 d . . .
Ge7 Ge 0.68615(5) 0.082262(16) 0.24330(3) 0.00719(13) Uani 1 1 d . . .
Ge8 Ge 0.69326(5) 0.084608(16) 0.74181(3) 0.00762(13) Uani 1 1 d . . .
Ge9 Ge 0.46262(5) 0.114583(16) 0.15287(3) 0.00624(12) Uani 1 1 d . . .
Ge10 Ge 0.46692(5) 0.117120(16) 0.65363(3) 0.00636(12) Uani 1 1 d . . .
Ge11 Ge 0.15316(5) 0.237386(16) 0.19670(3) 0.00608(12) Uani 1 1 d . . .
Ge12 Ge 0.65491(5) 0.260618(16) 0.19810(3) 0.00578(12) Uani 1 1 d . . .
Ge13 Ge 0.30373(5) 0.154039(15) 0.24359(3) 0.00522(12) Uani 1 1 d . . .
Ge14 Ge 0.30935(5) 0.156839(16) 0.74511(3) 0.00582(12) Uani 1 1 d . . .
Ge15 Ge 0.28411(5) 0.056203(16) 0.21593(3) 0.00773(13) Uani 1 1 d . . .
Ge16 Ge 0.28931(5) 0.058823(16) 0.71806(3) 0.00797(13) Uani 1 1 d . . .
Ge17 Ge 0.49723(5) 0.048094(16) 0.33906(3) 0.00757(13) Uani 1 1 d . . .
Ge18 Ge 0.50621(5) 0.049549(16) 0.83835(3) 0.00818(13) Uani 1 1 d . . .
Ge19 Ge 0.45807(5) 0.146769(16) 0.37768(3) 0.00671(12) Uani 1 1 d . . .
Ge20 Ge 0.47110(5) 0.148566(16) 0.87797(3) 0.00700(12) Uani 1 1 d . . .
Ge21 Ge 0.89861(5) 0.023948(19) 0.30735(3) 0.01147(16) Uani 0.9357(10) 1 d P . 1
Ge22 Ge 0.08734(5) -0.015621(18) 0.22778(3) 0.01160(16) Uani 0.9357(10) 1 d P . 1
Ge23 Ge 0.9027(8) 0.0289(3) 0.8144(5) 0.01147(16) Uani 0.0643(10) 1 d PD . 2
Ge24 Ge 0.0861(8) -0.0104(3) 0.7316(6) 0.01160(16) Uani 0.0643(10) 1 d PD . 2
Ni1 Ni 0.5000 0.0000 1.0000 0.0134(2) Uani 1 2 d S . .
N1A N 0.3486(5) 0.04135(16) 0.9865(3) 0.0228(12) Uani 1 1 d . . .
H1N1 H 0.3465 0.0571 1.0227 0.027 Uiso 1 1 calc R . .
H1N2 H 0.3559 0.0596 0.9536 0.027 Uiso 1 1 calc R . .
N1B N 0.3670(5) -0.04608(16) 0.9698(3) 0.0199(11) Uani 1 1 d . . .
H1N3 H 0.3955 -0.0646 0.9420 0.024 Uiso 1 1 calc R . .
H1N4 H 0.3484 -0.0611 1.0041 0.024 Uiso 1 1 calc R . .
C1A C 0.2340(7) 0.0167(3) 0.9718(6) 0.063(3) Uani 1 1 d . . .
H1C1 H 0.1722 0.0342 0.9454 0.075 Uiso 1 1 calc R . .
H1C2 H 0.2027 0.0097 1.0119 0.075 Uiso 1 1 calc R . .
C1B C 0.2540(8) -0.0232(3) 0.9369(6) 0.064(3) Uani 1 1 d . . .
H1C3 H 0.2644 -0.0165 0.8924 0.077 Uiso 1 1 calc R . .
H1C4 H 0.1821 -0.0419 0.9359 0.077 Uiso 1 1 calc R . .
Ni2 Ni 0.5000 0.0000 0.5000 0.0099(2) Uani 1 2 d S . .
N2A N 0.3443(4) 0.03986(14) 0.4924(3) 0.0165(11) Uani 1 1 d . . .
H2N1 H 0.3518 0.0587 0.5258 0.020 Uiso 1 1 calc R . .
H2N2 H 0.3370 0.0549 0.4551 0.020 Uiso 1 1 calc R . .
N2B N 0.6325(4) 0.04777(15) 0.5259(2) 0.0137(10) Uani 1 1 d U . .
H2N3 H 0.6374 0.0652 0.4917 0.016 Uiso 1 1 calc R . .
H2N4 H 0.6108 0.0638 0.5585 0.016 Uiso 1 1 calc R . .
C2A C 0.2328(6) 0.0124(2) 0.4937(3) 0.0239(14) Uani 1 1 d . . .
H2C1 H 0.1586 0.0282 0.4763 0.029 Uiso 1 1 calc R . .
H2C2 H 0.2260 0.0041 0.5381 0.029 Uiso 1 1 calc R . .
C2B C 0.7540(6) 0.0271(2) 0.5467(4) 0.0261(15) Uani 1 1 d . . .
H2C3 H 0.7607 0.0191 0.5922 0.031 Uiso 1 1 calc R . .
H2C4 H 0.8201 0.0474 0.5419 0.031 Uiso 1 1 calc R . .
O1 O 0.5518(3) 0.16966(11) 0.16478(18) 0.0071(7) Uani 1 1 d . . .
O2 O 0.3698(3) 0.06780(11) 0.6528(2) 0.0113(8) Uani 1 1 d . . .
O3 O 0.2220(3) 0.10577(11) 0.74165(19) 0.0091(8) Uani 1 1 d . . .
O4 O 0.6684(3) 0.31079(11) 0.23589(18) 0.0084(7) Uani 1 1 d . . .
O5 O 0.3261(3) 0.15979(11) 0.83474(19) 0.0092(8) Uani 1 1 d . . .
O6 O 0.6401(3) 0.05364(11) 0.8029(2) 0.0117(8) Uani 1 1 d . . .
O7 O 0.7177(3) 0.13602(11) 0.26533(19) 0.0095(8) Uani 1 1 d . . .
O8 O 0.3943(3) 0.20669(11) 0.06050(18) 0.0084(7) Uani 1 1 d . . .
O9 O 0.5055(3) 0.25772(11) 0.15539(18) 0.0068(7) Uani 1 1 d . . .
O10 O 0.3233(3) 0.15565(11) 0.65359(19) 0.0080(7) Uani 1 1 d . . .
O11 O 0.5814(3) 0.17125(11) 0.34711(19) 0.0091(8) Uani 1 1 d . . .
O12 O 0.2441(4) 0.14434(12) -0.0226(2) 0.0153(9) Uani 1 1 d . . .
HO12 H 0.2191 0.1259 -0.0554 0.018 Uiso 1 1 d R . .
O13 O 0.4854(3) 0.09227(11) 0.8900(2) 0.0130(8) Uani 1 1 d . . .
O14 O 0.4812(4) 0.16944(11) 0.95707(19) 0.0125(8) Uani 1 1 d . . .
O15 O 0.5342(4) 0.00782(12) 0.8964(2) 0.0147(8) Uani 1 1 d . . .
HO15 H 0.5342 -0.0171 0.8700 0.018 Uiso 1 1 d R . .
O16 O 0.4708(3) 0.12408(11) 0.74891(19) 0.0091(8) Uani 1 1 d . . .
O17 O 0.4223(3) 0.20495(11) 0.74230(19) 0.0080(8) Uani 1 1 d . . .
O18 O 0.1746(3) 0.27593(11) 0.25919(18) 0.0085(7) Uani 1 1 d . . .
O19 O 0.4578(3) 0.11576(11) 0.06490(19) 0.0106(8) Uani 1 1 d . . .
O20 O 0.6060(3) 0.08216(11) 0.16535(19) 0.0096(8) Uani 1 1 d . . .
O21 O 0.6731(3) 0.22122(11) 0.25996(18) 0.0070(7) Uani 1 1 d . . .
O22 O 0.4650(3) 0.12137(11) 0.24804(19) 0.0094(8) Uani 1 1 d . . .
O23 O 0.2639(3) 0.24410(11) 0.64425(19) 0.0079(7) Uani 1 1 d . . .
O24 O 0.3214(3) 0.15366(11) 0.15285(19) 0.0082(8) Uani 1 1 d . . .
O25 O 0.4599(3) 0.11809(11) 0.56522(19) 0.0096(8) Uani 1 1 d . . .
O26 O 0.4195(3) 0.20207(11) 0.24207(18) 0.0081(8) Uani 1 1 d . . .
O27 O 0.3762(3) 0.03312(11) 0.78484(19) 0.0111(8) Uani 1 1 d . . .
O28 O 0.5529(3) 0.17194(11) 0.66404(18) 0.0071(7) Uani 1 1 d . . .
O29 O 0.3147(3) 0.15642(11) 0.33220(19) 0.0096(8) Uani 1 1 d . . .
O30 O 0.3928(3) 0.20822(11) 0.56091(18) 0.0078(7) Uani 1 1 d . . .
O31 O 0.2651(3) 0.24181(11) 0.14432(19) 0.0096(8) Uani 1 1 d . . .
O32 O 0.6093(3) 0.08426(11) 0.66429(19) 0.0100(8) Uani 1 1 d . . .
O33 O 0.6339(3) 0.05161(11) 0.30521(19) 0.0105(8) Uani 1 1 d . . .
O34 O 0.3662(3) 0.06527(11) 0.15147(19) 0.0106(8) Uani 1 1 d . . .
O35 O 0.1622(3) 0.18627(11) 0.23278(18) 0.0074(7) Uani 1 1 d . . .
O36 O 0.2136(3) 0.10322(11) 0.23810(19) 0.0102(8) Uani 1 1 d . . .
O37 O 0.5056(3) 0.25927(11) 0.65191(18) 0.0076(7) Uani 1 1 d U . .
O38 O 0.5230(3) 0.00578(11) 0.3962(2) 0.0125(8) Uani 1 1 d . . .
HO38 H 0.4791 -0.0178 0.3815 0.015 Uiso 1 1 d R . .
O39 O 0.3686(3) 0.03207(11) 0.28495(19) 0.0103(8) Uani 1 1 d . . .
O40 O 0.4761(3) 0.09082(11) 0.39119(19) 0.0112(8) Uani 1 1 d . . .
O41 O 0.7222(3) 0.13898(11) 0.76259(18) 0.0080(7) Uani 1 1 d . . .
O42 O 0.5895(3) 0.17482(11) 0.84609(19) 0.0107(8) Uani 1 1 d . . .
O43 O 0.4622(3) 0.16954(12) 0.45470(19) 0.0124(8) Uani 1 1 d . . .
O44 O 0.2304(3) 0.14396(12) 0.4849(2) 0.0146(8) Uani 1 1 d . . .
HO44 H 0.1674 0.1357 0.5060 0.018 Uiso 1 1 d R . .
O45 O 0.1697(4) 0.02493(12) 0.6835(2) 0.0155(9) Uani 1 1 d . . .
O46 O 0.8299(3) 0.05612(12) 0.2422(2) 0.0134(8) Uani 1 1 d . . .
O47 O 0.1726(3) 0.01848(11) 0.1845(2) 0.0142(8) Uani 1 1 d . . .
O48 O 0.8395(3) 0.06172(12) 0.7387(2) 0.0150(9) Uani 1 1 d . . .
O49A O 0.0507(4) 0.01555(13) 0.2929(2) 0.0146(9) Uani 0.9357(10) 1 d P . 1
O50A O 0.9134(4) 0.05274(14) 0.3810(2) 0.0187(10) Uani 0.9357(10) 1 d P . 1
HO50 H 0.9762 0.0742 0.3865 0.022 Uiso 0.9357(10) 1 d PR . 1
O51A O -0.0476(5) -0.02654(17) 0.1762(3) 0.0291(14) Uani 0.9357(10) 1 d P . 1
HO51 H -0.0571 -0.0523 0.1560 0.044 Uiso 0.9357(10) 1 d PR . 1
O49B O 0.050(7) 0.019(2) 0.796(4) 0.0146(9) Uani 0.0643(10) 1 d P . 2
O50B O 0.930(6) 0.0605(18) 0.884(2) 0.0187(10) Uani 0.0643(10) 1 d PD . 2
O51B O -0.041(6) -0.022(2) 0.673(4) 0.0291(14) Uani 0.0643(10) 1 d PD . 2
N3A N 0.8638(5) 0.16574(15) 0.6583(3) 0.0259(13) Uani 1 1 d . . .
H3N1 H 0.9034 0.1909 0.6626 0.039 Uiso 1 1 calc R . .
H3N2 H 0.8304 0.1602 0.6940 0.039 Uiso 1 1 calc R . .
H3N3 H 0.8041 0.1669 0.6242 0.039 Uiso 1 1 calc R . .
N3B N 1.1060(5) 0.1111(2) 0.5738(3) 0.0379(15) Uani 1 1 d . . .
H3N4 H 1.1670 0.1107 0.6072 0.057 Uiso 1 1 d R . .
H3N5 H 1.0727 0.0849 0.5684 0.057 Uiso 1 1 d R . .
C3A C 0.9538(6) 0.13067(19) 0.6479(3) 0.0244(14) Uani 1 1 d . . .
H3C1 H 0.9109 0.1032 0.6426 0.029 Uiso 1 1 calc R . .
H3C2 H 1.0176 0.1286 0.6855 0.029 Uiso 1 1 calc R . .
C3B C 1.0136(7) 0.1409(2) 0.5867(4) 0.0347(17) Uani 1 1 d . . .
H3C3 H 0.9489 0.1417 0.5494 0.042 Uiso 1 1 calc R . .
H3C4 H 1.0504 0.1695 0.5915 0.042 Uiso 1 1 calc R . .
N4A N 0.3026(7) 0.33285(18) 0.6215(3) 0.0406(16) Uani 1 1 d . . .
H4N1 H 0.3206 0.3048 0.6250 0.061 Uiso 1 1 calc R . .
H4N2 H 0.2370 0.3384 0.6412 0.061 Uiso 1 1 calc R . .
H4N3 H 0.3672 0.3482 0.6401 0.061 Uiso 1 1 calc R . .
N4B N 0.1931(7) 0.2722(2) 0.5081(4) 0.058(2) Uani 1 1 d . . .
H4N4 H 0.2049 0.2593 0.5468 0.087 Uiso 1 1 d R . .
H4N5 H 0.1179 0.2840 0.5015 0.087 Uiso 1 1 d R . .
C4A C 0.2738(7) 0.3450(2) 0.5501(4) 0.0378(18) Uani 1 1 d . . .
H4C1 H 0.1889 0.3552 0.5411 0.045 Uiso 1 1 calc R . .
H4C2 H 0.3278 0.3684 0.5411 0.045 Uiso 1 1 calc R . .
C4B C 0.2906(8) 0.3073(3) 0.5055(4) 0.046(2) Uani 1 1 d . . .
H4C3 H 0.3724 0.2950 0.5179 0.055 Uiso 1 1 calc R . .
H4C4 H 0.2857 0.3177 0.4613 0.055 Uiso 1 1 calc R . .
N5A N -0.0342(6) 0.1675(2) 0.3039(3) 0.0427(17) Uani 1 1 d . . .
H5N1 H 0.0017 0.1480 0.3319 0.064 Uiso 1 1 calc R . .
H5N2 H 0.0167 0.1742 0.2755 0.064 Uiso 1 1 calc R . .
H5N3 H -0.1044 0.1568 0.2829 0.064 Uiso 1 1 calc R . .
N5B N 0.1585(5) 0.22767(18) 0.3872(4) 0.0410(18) Uani 1 1 d . . .
H5N4 H 0.1533 0.2452 0.3530 0.061 Uiso 1 1 calc R . .
H5N5 H 0.2003 0.2040 0.3794 0.061 Uiso 1 1 calc R . .
H5N6 H 0.1980 0.2411 0.4220 0.061 Uiso 1 1 calc R . .
C5A C -0.0622(7) 0.2074(3) 0.3401(4) 0.044(2) Uani 1 1 d . . .
H5C1 H -0.0633 0.2321 0.3113 0.052 Uiso 1 1 calc R . .
H5C2 H -0.1442 0.2046 0.3527 0.052 Uiso 1 1 calc R . .
C5B C 0.0298(7) 0.2153(3) 0.3994(4) 0.045(2) Uani 1 1 d . . .
H5C3 H 0.0359 0.1895 0.4259 0.054 Uiso 1 1 calc R . .
H5C4 H -0.0018 0.2382 0.4244 0.054 Uiso 1 1 calc R . .
N6A N 0.6225(5) 0.23881(19) 0.5304(3) 0.0286(13) Uani 1 1 d . . .
H6N1 H 0.6570 0.2137 0.5225 0.043 Uiso 1 1 calc R . .
H6N2 H 0.5539 0.2341 0.5480 0.043 Uiso 1 1 calc R . .
H6N3 H 0.6757 0.2542 0.5577 0.043 Uiso 1 1 calc R . .
N6B N 0.6666(6) 0.27551(19) 0.3666(3) 0.0309(14) Uani 1 1 d . . .
H6N4 H 0.6686 0.2563 0.3349 0.046 Uiso 1 1 calc R . .
H6N5 H 0.7227 0.2960 0.3635 0.046 Uiso 1 1 calc R . .
H6N6 H 0.5914 0.2873 0.3630 0.046 Uiso 1 1 calc R . .
C6A C 0.5907(6) 0.2628(2) 0.4687(4) 0.0323(16) Uani 1 1 d . . .
H6C1 H 0.5839 0.2934 0.4774 0.039 Uiso 1 1 d R . .
H6C2 H 0.5116 0.2528 0.4461 0.039 Uiso 1 1 d R . .
C6B C 0.6933(7) 0.2548(2) 0.4269(4) 0.0374(18) Uani 1 1 d . . .
H6C3 H 0.7715 0.2655 0.4495 0.045 Uiso 1 1 calc R . .
H6C4 H 0.7019 0.2241 0.4202 0.045 Uiso 1 1 calc R . .
OW1 O 0.1211(4) 0.10116(16) 0.3766(2) 0.0306(12) Uani 1 1 d . . .
HW1A H 0.1539 0.0999 0.3393 0.037 Uiso 1 1 d R . .
HW1B H 0.1809 0.1081 0.4095 0.037 Uiso 1 1 d R . .
OW2 O 0.7063(4) 0.15129(15) 0.5404(3) 0.0323(11) Uani 1 1 d . . .
HW2A H 0.6351 0.1399 0.5502 0.039 Uiso 1 1 d R . .
HW2B H 0.7254 0.1391 0.5036 0.039 Uiso 1 1 d R . .
OW3 O 0.1138(5) 0.10814(16) 0.8600(3) 0.0361(12) Uani 1 1 d . . .
HW3A H 0.1562 0.1166 0.8281 0.043 Uiso 1 1 d R . .
HW3B H 0.0438 0.1237 0.8589 0.043 Uiso 1 1 d R . .
OW4 O 0.9706(5) 0.10821(19) 0.1748(3) 0.0562(17) Uani 1 1 d . . .
HW4A H 1.0394 0.1220 0.1935 0.067 Uiso 1 1 d R . .
HW4B H 0.9316 0.0962 0.2059 0.067 Uiso 1 1 d R . .
OW5 O 0.0974(6) 0.1403(3) 0.0669(3) 0.083(3) Uani 1 1 d . . .
HW5A H 0.1319 0.1445 0.0306 0.100 Uiso 1 1 d R . .
HW5B H 0.1535 0.1437 0.1027 0.100 Uiso 1 1 d R . .
OW6 O 0.7804(5) 0.12380(18) 0.4248(2) 0.0442(14) Uani 1 1 d . . .
HW6A H 0.7146 0.1325 0.3968 0.053 Uiso 1 1 d R . .
HW6B H 0.7882 0.0949 0.4225 0.053 Uiso 1 1 d R . .
OW7 O 0.4157(6) 0.2694(2) 0.3311(3) 0.0631(19) Uani 1 1 d . . .
HW7A H 0.4269 0.2441 0.3113 0.076 Uiso 1 1 d R . .
HW7B H 0.3691 0.2869 0.3030 0.076 Uiso 1 1 d R . .
OW8 O 0.8784(7) 0.1360(3) 0.8847(4) 0.094(3) Uani 1 1 d . . .
HW8A H 0.8277 0.1401 0.8471 0.112 Uiso 1 1 d R . .
HW8B H 0.8519 0.1134 0.9062 0.112 Uiso 1 1 d R . .
OW9 O 0.0381(17) 0.0569(6) 0.0480(9) 0.093(8) Uani 0.467(18) 1 d P . .
HW9A H 0.0175 0.0683 0.0849 0.111 Uiso 0.467(18) 1 d PR . .
HW9B H 0.0858 0.0772 0.0427 0.111 Uiso 0.467(18) 1 d PR . .
OW10 O 0.8397(12) 0.0617(4) 0.9402(6) 0.078(5) Uani 0.573(18) 1 d P A 1
H10A H 0.8396 0.0404 0.9114 0.093 Uiso 0.573(18) 1 d PR A 1
H10B H 0.9035 0.0585 0.9718 0.093 Uiso 0.573(18) 1 d PR A 1

loop_
_atom_site_aniso_label
_atom_site_aniso_U_11
_atom_site_aniso_U_22
_atom_site_aniso_U_33
_atom_site_aniso_U_23
_atom_site_aniso_U_13
_atom_site_aniso_U_12
Ge1 0.0050(2) 0.0024(2) 0.0079(3) 0.00033(19) 0.0015(2) 0.00037(17)
Ge2 0.0055(2) 0.0024(2) 0.0077(3) 0.00030(19) 0.0020(2) 0.00025(17)
Ge3 0.0055(2) 0.0022(2) 0.0086(3) 0.00057(19) 0.0014(2) 0.00011(17)
Ge4 0.0065(2) 0.0024(2) 0.0087(3) 0.00039(19) 0.0017(2) 0.00019(17)
Ge5 0.0094(3) 0.0044(2) 0.0072(3) 0.0000(2) 0.0004(2) 0.00052(18)
Ge6 0.0083(2) 0.0050(2) 0.0070(3) -0.0004(2) 0.0013(2) -0.00002(18)
Ge7 0.0077(2) 0.0036(2) 0.0104(3) 0.0010(2) 0.0019(2) 0.00139(18)
Ge8 0.0077(2) 0.0043(2) 0.0110(3) 0.0011(2) 0.0020(2) 0.00158(18)
Ge9 0.0077(2) 0.0023(2) 0.0088(3) 0.0000(2) 0.0014(2) 0.00074(18)
Ge10 0.0077(2) 0.0023(2) 0.0092(3) -0.0006(2) 0.0018(2) 0.00089(18)
Ge11 0.0060(2) 0.0024(2) 0.0102(3) 0.0004(2) 0.0020(2) 0.00093(17)
Ge12 0.0049(2) 0.0027(2) 0.0100(3) 0.00005(19) 0.0020(2) -0.00071(17)
Ge13 0.0058(2) 0.0023(2) 0.0079(3) 0.00061(19) 0.0021(2) 0.00059(17)
Ge14 0.0067(2) 0.0029(2) 0.0082(3) 0.00058(19) 0.0025(2) 0.00070(18)
Ge15 0.0086(2) 0.0029(2) 0.0118(3) -0.0001(2) 0.0016(2) -0.00035(18)
Ge16 0.0089(2) 0.0032(2) 0.0119(3) 0.0000(2) 0.0019(2) -0.00052(18)
Ge17 0.0096(3) 0.0048(2) 0.0084(3) 0.0006(2) 0.0019(2) 0.00017(18)
Ge18 0.0108(3) 0.0042(2) 0.0099(3) 0.0006(2) 0.0027(2) 0.00082(18)
Ge19 0.0088(2) 0.0042(2) 0.0073(3) 0.0004(2) 0.0020(2) 0.00004(18)
Ge20 0.0109(3) 0.0039(2) 0.0064(3) 0.0002(2) 0.0020(2) 0.00100(18)
Ge21 0.0075(3) 0.0063(3) 0.0205(4) 0.0019(3) 0.0013(2) -0.0005(2)
Ge22 0.0082(3) 0.0067(3) 0.0194(4) 0.0021(3) -0.0001(2) -0.0005(2)
Ge23 0.0075(3) 0.0063(3) 0.0205(4) 0.0019(3) 0.0013(2) -0.0005(2)
Ge24 0.0082(3) 0.0067(3) 0.0194(4) 0.0021(3) -0.0001(2) -0.0005(2)
Ni1 0.0169(5) 0.0071(4) 0.0164(6) -0.0003(4) 0.0030(4) 0.0009(4)
N1A 0.030(3) 0.011(2) 0.027(3) -0.003(2) 0.003(2) 0.001(2)
N1B 0.031(3) 0.016(2) 0.014(3) -0.003(2) 0.008(2) -0.002(2)
C1A 0.027(4) 0.028(4) 0.123(9) -0.011(5) -0.020(5) 0.005(3)
C1B 0.032(4) 0.032(4) 0.121(9) -0.035(5) -0.015(5) 0.004(3)
Ni2 0.0123(4) 0.0053(4) 0.0126(6) 0.0002(4) 0.0032(4) 0.0012(3)
N2A 0.017(2) 0.008(2) 0.024(3) 0.001(2) 0.001(2) 0.0012(17)
N2B 0.025(2) 0.013(2) 0.003(3) -0.0027(18) 0.0045(19) -0.0024(18)
C2A 0.018(3) 0.022(3) 0.031(4) -0.004(3) 0.001(3) 0.001(2)
C2B 0.021(3) 0.027(3) 0.030(4) -0.009(3) 0.001(3) -0.004(2)
O1 0.0090(16) 0.0042(16) 0.008(2) 0.0008(14) 0.0012(14) -0.0007(13)
O2 0.0110(17) 0.0047(16) 0.019(2) -0.0008(15) 0.0030(16) 0.0009(13)
O3 0.0110(17) 0.0049(16) 0.012(2) 0.0021(14) 0.0015(15) -0.0001(13)
O4 0.0092(17) 0.0061(16) 0.011(2) -0.0006(14) 0.0044(15) -0.0020(13)
O5 0.0106(17) 0.0077(17) 0.010(2) 0.0014(14) 0.0037(15) 0.0028(13)
O6 0.0116(18) 0.0066(17) 0.018(2) 0.0005(15) 0.0049(16) 0.0006(13)
O7 0.0086(17) 0.0064(17) 0.013(2) -0.0011(14) 0.0014(15) -0.0011(13)
O8 0.0163(18) 0.0034(16) 0.006(2) -0.0006(13) 0.0021(15) 0.0017(13)
O9 0.0058(16) 0.0040(16) 0.010(2) 0.0020(14) 0.0004(14) -0.0010(12)
O10 0.0054(16) 0.0065(16) 0.012(2) 0.0000(14) 0.0010(14) -0.0007(13)
O11 0.0085(17) 0.0068(17) 0.011(2) 0.0009(14) 0.0000(15) -0.0006(13)
O12 0.018(2) 0.0143(19) 0.011(2) -0.0022(16) -0.0055(16) -0.0007(15)
O13 0.0179(19) 0.0062(17) 0.015(2) 0.0008(15) 0.0035(16) 0.0042(14)
O14 0.021(2) 0.0064(17) 0.011(2) -0.0026(15) 0.0052(16) 0.0001(14)
O15 0.023(2) 0.0064(17) 0.015(2) 0.0013(15) 0.0051(17) 0.0051(15)
O16 0.0080(16) 0.0044(16) 0.014(2) -0.0011(14) 0.0003(15) 0.0014(13)
O17 0.0080(16) 0.0018(15) 0.014(2) -0.0002(14) 0.0022(15) -0.0007(12)
O18 0.0082(16) 0.0076(17) 0.009(2) -0.0027(14) 0.0002(14) 0.0001(13)
O19 0.0141(18) 0.0060(16) 0.011(2) -0.0010(14) -0.0010(15) 0.0027(13)
O20 0.0107(17) 0.0082(17) 0.010(2) -0.0008(14) 0.0026(15) 0.0028(13)
O21 0.0084(16) 0.0045(16) 0.008(2) 0.0027(14) 0.0019(14) 0.0002(13)
O22 0.0083(17) 0.0031(16) 0.017(2) 0.0006(14) 0.0022(15) 0.0006(12)
O23 0.0067(16) 0.0047(16) 0.013(2) 0.0005(14) 0.0042(14) 0.0029(13)
O24 0.0074(16) 0.0032(16) 0.014(2) -0.0012(14) 0.0027(15) -0.0016(12)
O25 0.0106(17) 0.0052(16) 0.013(2) -0.0023(14) 0.0029(15) 0.0026(13)
O26 0.0104(17) 0.0024(15) 0.012(2) -0.0002(14) 0.0035(15) -0.0014(13)
O27 0.0160(18) 0.0044(16) 0.012(2) 0.0028(14) 0.0001(16) 0.0013(13)
O28 0.0084(16) 0.0062(16) 0.007(2) 0.0009(14) 0.0009(14) 0.0008(13)
O29 0.0096(17) 0.0084(17) 0.011(2) 0.0020(14) 0.0030(15) 0.0022(13)
O30 0.0122(17) 0.0030(15) 0.008(2) 0.0008(14) 0.0010(15) -0.0001(13)
O31 0.0092(17) 0.0073(17) 0.013(2) 0.0013(14) 0.0027(15) 0.0010(13)
O32 0.0119(18) 0.0073(17) 0.011(2) -0.0027(14) 0.0009(15) 0.0029(13)
O33 0.0091(17) 0.0063(17) 0.017(2) 0.0002(15) 0.0036(15) 0.0007(13)
O34 0.0121(17) 0.0048(16) 0.015(2) -0.0003(15) 0.0034(15) 0.0010(13)
O35 0.0091(16) 0.0039(16) 0.010(2) 0.0020(14) 0.0041(14) 0.0019(13)
O36 0.0093(17) 0.0050(16) 0.017(2) 0.0025(15) 0.0041(15) -0.0001(13)
O37 0.0077(13) 0.0041(13) 0.0110(16) 0.0001(11) 0.0013(12) -0.0015(11)
O38 0.0157(18) 0.0034(16) 0.019(2) 0.0015(15) 0.0031(16) -0.0001(14)
O39 0.0143(18) 0.0032(16) 0.013(2) 0.0035(14) 0.0000(15) -0.0006(13)
O40 0.0155(18) 0.0028(16) 0.015(2) 0.0018(15) 0.0017(16) -0.0006(13)
O41 0.0092(17) 0.0045(16) 0.010(2) -0.0011(14) -0.0005(14) 0.0006(13)
O42 0.0103(17) 0.0056(16) 0.016(2) -0.0006(14) 0.0023(15) -0.0010(13)
O43 0.0169(19) 0.0110(18) 0.010(2) -0.0022(15) 0.0050(16) -0.0027(14)
O44 0.0109(18) 0.018(2) 0.015(2) 0.0027(16) -0.0006(16) -0.0030(15)
O45 0.0171(19) 0.0073(17) 0.021(2) 0.0035(16) -0.0018(17) -0.0050(14)
O46 0.0138(18) 0.0090(17) 0.018(2) 0.0032(15) 0.0045(16) 0.0050(14)
O47 0.0164(19) 0.0058(17) 0.020(2) 0.0029(15) 0.0014(16) -0.0023(14)
O48 0.0106(18) 0.0096(18) 0.026(3) 0.0048(16) 0.0069(17) 0.0027(14)
O49A 0.0077(19) 0.015(2) 0.021(3) -0.0022(19) 0.0001(17) 0.0011(15)
O50A 0.015(2) 0.020(2) 0.022(3) -0.0035(19) 0.0051(18) -0.0015(17)
O51A 0.021(2) 0.020(3) 0.041(4) -0.006(2) -0.014(3) -0.0031(19)
O49B 0.0077(19) 0.015(2) 0.021(3) -0.0022(19) 0.0001(17) 0.0011(15)
O50B 0.015(2) 0.020(2) 0.022(3) -0.0035(19) 0.0051(18) -0.0015(17)
O51B 0.021(2) 0.020(3) 0.041(4) -0.006(2) -0.014(3) -0.0031(19)
N3A 0.025(3) 0.011(2) 0.044(4) 0.000(2) 0.012(3) -0.002(2)
N3B 0.029(3) 0.041(4) 0.042(4) -0.003(3) -0.002(3) 0.000(3)
C3A 0.020(3) 0.017(3) 0.037(4) 0.000(3) 0.008(3) 0.002(2)
C3B 0.040(4) 0.035(4) 0.030(5) -0.003(3) 0.007(3) 0.007(3)
N4A 0.068(5) 0.019(3) 0.038(4) 0.002(3) 0.017(3) 0.001(3)
N4B 0.056(4) 0.028(3) 0.075(6) -0.011(3) -0.042(4) 0.015(3)
C4A 0.041(4) 0.020(3) 0.052(5) -0.002(3) 0.003(4) -0.006(3)
C4B 0.045(5) 0.038(4) 0.055(6) -0.006(4) 0.011(4) 0.004(3)
N5A 0.030(3) 0.037(4) 0.062(5) -0.002(3) 0.011(3) -0.007(3)
N5B 0.032(3) 0.015(3) 0.068(5) 0.006(3) -0.021(3) 0.004(2)
C5A 0.025(4) 0.055(5) 0.051(6) -0.015(4) 0.005(4) -0.007(3)
C5B 0.037(4) 0.040(4) 0.054(6) -0.006(4) -0.007(4) 0.002(3)
N6A 0.029(3) 0.041(3) 0.015(3) 0.002(2) 0.003(2) -0.008(2)
N6B 0.036(3) 0.035(3) 0.023(4) -0.004(3) 0.008(3) -0.017(3)
C6A 0.029(3) 0.023(3) 0.045(5) 0.000(3) 0.006(3) -0.006(3)
C6B 0.038(4) 0.035(4) 0.042(5) -0.008(3) 0.016(4) -0.012(3)
OW1 0.035(3) 0.046(3) 0.013(3) -0.007(2) 0.007(2) -0.023(2)
OW2 0.024(2) 0.027(2) 0.046(3) -0.006(2) 0.004(2) 0.0023(19)
OW3 0.031(3) 0.032(3) 0.049(4) -0.007(2) 0.020(2) -0.014(2)
OW4 0.024(3) 0.062(4) 0.079(5) 0.030(3) -0.005(3) -0.007(3)
OW5 0.034(3) 0.175(9) 0.039(4) 0.011(5) 0.003(3) -0.015(4)
OW6 0.042(3) 0.055(3) 0.030(3) -0.010(3) -0.013(2) 0.023(3)
OW7 0.052(4) 0.079(5) 0.055(4) -0.019(3) -0.008(3) 0.026(3)
OW8 0.094(6) 0.073(5) 0.099(6) -0.020(5) -0.036(5) 0.020(4)
OW9 0.094(14) 0.088(14) 0.094(15) -0.003(10) 0.010(11) -0.029(10)
OW10 0.091(11) 0.097(11) 0.049(9) 0.007(7) 0.023(7) -0.006(8)

loop_
_atom_type_symbol
_atom_type_description
_atom_type_scat_dispersion_real
_atom_type_scat_dispersion_imag
_atom_type_scat_source
C C 0.0030 0.0020 'International Tables Vol C Tables 4.2.6.8 and 6.1.1.4'
H H 0.0000 0.0000 'International Tables Vol C Tables 4.2.6.8 and 6.1.1.4'
N N 0.0060 0.0030 'International Tables Vol C Tables 4.2.6.8 and 6.1.1.4'
O O 0.0100 0.0060 'International Tables Vol C Tables 4.2.6.8 and 6.1.1.4'
Ni Ni 0.3440 1.0560 'International Tables Vol C Tables 4.2.6.8 and 6.1.1.4'
Ge Ge 0.1920 1.7120 'International Tables Vol C Tables 4.2.6.8 and 6.1.1.4'

loop_
_geom_angle_atom_site_label_1
_geom_angle_atom_site_label_2
_geom_angle_atom_site_label_3
_geom_angle
_geom_angle_site_symmetry_1
_geom_angle_site_symmetry_3
O8 Ge1 O9 94.12(16) . .
O8 Ge1 O31 91.52(16) . .
O9 Ge1 O31 91.90(15) . .
O8 Ge1 O26 170.76(15) . .
O9 Ge1 O26 93.84(15) . .
O31 Ge1 O26 92.90(16) . .
O8 Ge1 O24 91.88(16) . .
O9 Ge1 O24 171.18(15) . .
O31 Ge1 O24 94.41(15) . .
O26 Ge1 O24 79.70(15) . .
O8 Ge1 O1 94.98(16) . .
O9 Ge1 O1 93.27(14) . .
O31 Ge1 O1 171.38(16) . .
O26 Ge1 O1 79.88(15) . .
O24 Ge1 O1 79.75(14) . .
O30 Ge2 O37 91.64(16) . .
O30 Ge2 O23 90.70(16) . .
O37 Ge2 O23 91.92(15) . .
O30 Ge2 O17 171.72(15) . .
O37 Ge2 O17 95.17(16) . .
O23 Ge2 O17 93.76(16) . .
O30 Ge2 O10 91.50(16) . .
O37 Ge2 O10 172.12(15) . .
O23 Ge2 O10 95.27(15) . .
O17 Ge2 O10 81.16(15) . .
O30 Ge2 O28 94.28(15) . .
O37 Ge2 O28 92.50(15) . .
O23 Ge2 O28 173.24(16) . .
O17 Ge2 O28 80.75(15) . .
O10 Ge2 O28 80.06(14) . .
O21 Ge3 O11 93.91(16) . .
O21 Ge3 O7 93.35(15) . .
O11 Ge3 O7 91.28(16) . .
O21 Ge3 O1 93.30(15) . .
O11 Ge3 O1 171.00(15) . .
O7 Ge3 O1 93.68(16) . .
O21 Ge3 O26 94.99(14) . .
O11 Ge3 O26 93.46(16) . .
O7 Ge3 O26 170.11(15) . .
O1 Ge3 O26 80.55(15) . .
O21 Ge3 O22 173.38(15) . .
O11 Ge3 O22 90.74(16) . .
O7 Ge3 O22 91.25(15) . .
O1 Ge3 O22 81.65(15) . .
O26 Ge3 O22 80.02(14) . .
O18 Ge4 O42 92.36(16) 4_666 .
O18 Ge4 O41 93.61(15) 4_666 .
O42 Ge4 O41 91.99(16) . .
O18 Ge4 O28 93.99(16) 4_666 .
O42 Ge4 O28 171.75(15) . .
O41 Ge4 O28 92.86(15) . .
O18 Ge4 O17 94.25(15) 4_666 .
O42 Ge4 O17 93.74(16) . .
O41 Ge4 O17 170.07(15) . .
O28 Ge4 O17 80.54(15) . .
O18 Ge4 O16 173.70(15) 4_666 .
O42 Ge4 O16 91.53(16) . .
O41 Ge4 O16 91.21(15) . .
O28 Ge4 O16 81.71(15) . .
O17 Ge4 O16 80.54(14) . .
O19 Ge5 O8 113.45(17) . .
O19 Ge5 O14 108.86(18) . 1_554
O8 Ge5 O14 102.77(17) . 1_554
O19 Ge5 O12 111.55(18) . .
O8 Ge5 O12 114.11(18) . .
O14 Ge5 O12 105.24(19) 1_554 .
O30 Ge6 O44 116.39(17) . .
O30 Ge6 O43 102.11(17) . .
O44 Ge6 O43 106.63(19) . .
O30 Ge6 O25 111.39(17) . .
O44 Ge6 O25 112.76(17) . .
O43 Ge6 O25 106.34(18) . .
O20 Ge7 O7 107.54(17) . .
O20 Ge7 O33 120.83(17) . .
O7 Ge7 O33 113.26(18) . .
O20 Ge7 O46 108.48(18) . .
O7 Ge7 O46 107.41(17) . .
O33 Ge7 O46 98.19(17) . .
O32 Ge8 O48 108.93(19) . .
O32 Ge8 O6 118.96(18) . .
O48 Ge8 O6 101.60(17) . .
O32 Ge8 O41 106.64(17) . .
O48 Ge8 O41 105.38(17) . .
O6 Ge8 O41 114.35(18) . .
O19 Ge9 O20 93.11(16) . .
O19 Ge9 O34 93.78(17) . .
O20 Ge9 O34 91.11(16) . .
O19 Ge9 O24 94.45(16) . .
O20 Ge9 O24 170.67(16) . .
O34 Ge9 O24 93.83(15) . .
O19 Ge9 O1 92.97(16) . .
O20 Ge9 O1 93.56(15) . .
O34 Ge9 O1 171.57(16) . .
O24 Ge9 O1 80.61(14) . .
O19 Ge9 O22 172.72(15) . .
O20 Ge9 O22 91.58(16) . .
O34 Ge9 O22 91.70(16) . .
O24 Ge9 O22 80.38(15) . .
O1 Ge9 O22 81.17(15) . .
O25 Ge10 O32 92.49(16) . .
O25 Ge10 O2 93.61(17) . .
O32 Ge10 O2 90.85(16) . .
O25 Ge10 O28 92.74(16) . .
O32 Ge10 O28 94.95(15) . .
O2 Ge10 O28 171.20(16) . .
O25 Ge10 O10 94.06(16) . .
O32 Ge10 O10 172.33(16) . .
O2 Ge10 O10 92.71(15) . .
O28 Ge10 O10 80.76(14) . .
O25 Ge10 O16 172.73(15) . .
O32 Ge10 O16 92.45(16) . .
O2 Ge10 O16 91.65(16) . .
O28 Ge10 O16 81.52(15) . .
O10 Ge10 O16 80.67(15) . .
O37 Ge11 O35 105.92(16) 4_565 .
O37 Ge11 O31 109.50(18) 4_565 .
O35 Ge11 O31 109.62(16) . .
O37 Ge11 O18 111.73(16) 4_565 .
O35 Ge11 O18 107.78(17) . .
O31 Ge11 O18 112.07(17) . .
O4 Ge12 O9 106.81(16) . .
O4 Ge12 O23 110.02(16) . 4_665
O9 Ge12 O23 109.83(17) . 4_665
O4 Ge12 O21 107.22(17) . .
O9 Ge12 O21 109.60(16) . .
O23 Ge12 O21 113.14(16) 4_665 .
O35 Ge13 O29 91.96(16) . .
O35 Ge13 O36 91.53(15) . .
O29 Ge13 O36 93.09(17) . .
O35 Ge13 O24 94.82(16) . .
O29 Ge13 O24 170.40(15) . .
O36 Ge13 O24 93.50(16) . .
O35 Ge13 O26 96.73(15) . .
O29 Ge13 O26 92.08(16) . .
O36 Ge13 O26 170.10(15) . .
O24 Ge13 O26 80.41(15) . .
O35 Ge13 O22 174.48(16) . .
O29 Ge13 O22 92.46(16) . .
O36 Ge13 O22 91.53(15) . .
O24 Ge13 O22 80.40(15) . .
O26 Ge13 O22 79.82(14) . .
O4 Ge14 O3 92.64(16) 4_566 .
O4 Ge14 O5 92.23(16) 4_566 .
O3 Ge14 O5 93.30(16) . .
O4 Ge14 O10 95.21(16) 4_566 .
O3 Ge14 O10 93.33(16) . .
O5 Ge14 O10 169.79(15) . .
O4 Ge14 O17 95.87(15) 4_566 .
O3 Ge14 O17 170.21(16) . .
O5 Ge14 O17 91.20(16) . .
O10 Ge14 O17 81.10(15) . .
O4 Ge14 O16 174.88(16) 4_566 .
O3 Ge14 O16 90.67(15) . .
O5 Ge14 O16 91.48(15) . .
O10 Ge14 O16 80.69(15) . .
O17 Ge14 O16 80.52(14) . .
O34 Ge15 O36 111.38(17) . .
O34 Ge15 O47 103.12(18) . .
O36 Ge15 O47 110.51(17) . .
O34 Ge15 O39 115.59(17) . .
O36 Ge15 O39 109.84(18) . .
O47 Ge15 O39 106.02(17) . .
O3 Ge16 O2 111.57(17) . .
O3 Ge16 O45 107.48(18) . .
O2 Ge16 O45 101.83(19) . .
O3 Ge16 O27 111.06(18) . .
O2 Ge16 O27 114.50(18) . .
O45 Ge16 O27 109.79(17) . .
O33 Ge17 O39 114.42(18) . .
O33 Ge17 O40 113.58(17) . .
O39 Ge17 O40 116.89(17) . .
O33 Ge17 O38 104.84(17) . .
O39 Ge17 O38 105.00(17) . .
O40 Ge17 O38 99.67(18) . .
O6 Ge18 O13 113.51(18) . .
O6 Ge18 O27 113.98(19) . .
O13 Ge18 O27 116.71(18) . .
O6 Ge18 O15 105.75(18) . .
O13 Ge18 O15 99.22(18) . .
O27 Ge18 O15 105.48(18) . .
O29 Ge19 O11 114.08(17) . .
O29 Ge19 O43 109.52(18) . .
O11 Ge19 O43 103.83(18) . .
O29 Ge19 O40 109.16(17) . .
O11 Ge19 O40 114.37(17) . .
O43 Ge19 O40 105.30(18) . .
O42 Ge20 O5 112.28(18) . .
O42 Ge20 O14 103.59(18) . .
O5 Ge20 O14 109.95(18) . .
O42 Ge20 O13 117.50(17) . .
O5 Ge20 O13 109.04(17) . .
O14 Ge20 O13 103.83(18) . .
O45 Ge21 O49A 109.0(2) 3_656 1_655
O45 Ge21 O50A 109.9(2) 3_656 .
O49A Ge21 O50A 104.7(2) 1_655 .
O45 Ge21 O46 116.31(18) 3_656 .
O49A Ge21 O46 105.2(2) 1_655 .
O50A Ge21 O46 111.0(2) . .
O51A Ge22 O48 113.0(2) . 3_656
O51A Ge22 O47 105.5(2) . .
O48 Ge22 O47 117.39(18) 3_656 .
O51A Ge22 O49A 108.7(3) . .
O48 Ge22 O49A 106.6(2) 3_656 .
O47 Ge22 O49A 105.19(19) . .
O47 Ge23 O49B 108(3) 3_656 1_655
O47 Ge23 O50B 120(2) 3_656 .
O49B Ge23 O50B 104(3) 1_655 .
O47 Ge23 O48 110.8(5) 3_656 .
O49B Ge23 O48 98(3) 1_655 .
O50B Ge23 O48 113(2) . .
O49B Ge24 O46 111(3) . 3_656
O49B Ge24 O51B 115(4) . .
O46 Ge24 O51B 112(3) 3_656 .
O49B Ge24 O45 108(3) . .
O46 Ge24 O45 112.5(5) 3_656 .
O51B Ge24 O45 99(3) . .
N1B Ni1 N1B 180.0(3) . 3_657
N1B Ni1 N1A 97.1(2) . 3_657
N1B Ni1 N1A 82.9(2) 3_657 3_657
N1B Ni1 N1A 82.9(2) . .
N1B Ni1 N1A 97.1(2) 3_657 .
N1A Ni1 N1A 179.998(2) 3_657 .
N1B Ni1 O15 89.32(18) . .
N1B Ni1 O15 90.68(18) 3_657 .
N1A Ni1 O15 87.64(19) 3_657 .
N1A Ni1 O15 92.36(19) . .
N1B Ni1 O15 90.68(18) . 3_657
N1B Ni1 O15 89.32(18) 3_657 3_657
N1A Ni1 O15 92.36(19) 3_657 3_657
N1A Ni1 O15 87.64(19) . 3_657
O15 Ni1 O15 179.998(1) . 3_657
C1A N1A Ni1 110.2(4) . .
C1A N1A H1N1 109.6 . .
Ni1 N1A H1N1 109.6 . .
C1A N1A H1N2 109.6 . .
Ni1 N1A H1N2 109.6 . .
H1N1 N1A H1N2 108.1 . .
C1B N1B Ni1 107.9(4) . .
C1B N1B H1N3 110.1 . .
Ni1 N1B H1N3 110.1 . .
C1B N1B H1N4 110.1 . .
Ni1 N1B H1N4 110.1 . .
H1N3 N1B H1N4 108.4 . .
N1A C1A C1B 111.3(7) . .
N1A C1A H1C1 109.4 . .
C1B C1A H1C1 109.4 . .
N1A C1A H1C2 109.4 . .
C1B C1A H1C2 109.4 . .
H1C1 C1A H1C2 108.0 . .
C1A C1B N1B 110.1(7) . .
C1A C1B H1C3 109.6 . .
N1B C1B H1C3 109.6 . .
C1A C1B H1C4 109.6 . .
N1B C1B H1C4 109.6 . .
H1C3 C1B H1C4 108.2 . .
N2B Ni2 N2B 180.0 . 3_656
N2B Ni2 N2A 97.17(18) . .
N2B Ni2 N2A 82.84(18) 3_656 .
N2B Ni2 N2A 82.84(18) . 3_656
N2B Ni2 N2A 97.16(18) 3_656 3_656
N2A Ni2 N2A 179.998(1) . 3_656
N2B Ni2 O38 88.66(16) . 3_656
N2B Ni2 O38 91.34(16) 3_656 3_656
N2A Ni2 O38 85.25(18) . 3_656
N2A Ni2 O38 94.75(18) 3_656 3_656
N2B Ni2 O38 91.34(16) . .
N2B Ni2 O38 88.66(16) 3_656 .
N2A Ni2 O38 94.75(18) . .
N2A Ni2 O38 85.25(18) 3_656 .
O38 Ni2 O38 180.0 3_656 .
C2A N2A Ni2 108.5(3) . .
C2A N2A H2N1 110.0 . .
Ni2 N2A H2N1 110.0 . .
C2A N2A H2N2 110.0 . .
Ni2 N2A H2N2 110.0 . .
H2N1 N2A H2N2 108.4 . .
C2B N2B Ni2 109.0(4) . .
C2B N2B H2N3 109.9 . .
Ni2 N2B H2N3 109.9 . .
C2B N2B H2N4 109.9 . .
Ni2 N2B H2N4 109.9 . .
H2N3 N2B H2N4 108.3 . .
N2A C2A C2B 108.2(5) . 3_656
N2A C2A H2C1 110.1 . .
C2B C2A H2C1 110.1 3_656 .
N2A C2A H2C2 110.1 . .
C2B C2A H2C2 110.1 3_656 .
H2C1 C2A H2C2 108.4 . .
N2B C2B C2A 110.0(5) . 3_656
N2B C2B H2C3 109.7 . .
C2A C2B H2C3 109.7 3_656 .
N2B C2B H2C4 109.7 . .
C2A C2B H2C4 109.7 3_656 .
H2C3 C2B H2C4 108.2 . .
Ge3 O1 Ge9 99.50(16) . .
Ge3 O1 Ge1 98.66(16) . .
Ge9 O1 Ge1 98.74(15) . .
Ge16 O2 Ge10 118.3(2) . .
Ge16 O3 Ge14 119.7(2) . .
Ge12 O4 Ge14 123.8(2) . 4_665
Ge20 O5 Ge14 117.6(2) . .
Ge18 O6 Ge8 137.2(2) . .
Ge7 O7 Ge3 115.18(19) . .
Ge5 O8 Ge1 122.7(2) . .
Ge12 O9 Ge1 124.76(19) . .
Ge14 O10 Ge2 97.29(16) . .
Ge14 O10 Ge10 100.71(16) . .
Ge2 O10 Ge10 98.93(15) . .
Ge19 O11 Ge3 118.3(2) . .
Ge5 O12 HO12 132.7 . .
Ge18 O13 Ge20 132.9(2) . .
Ge5 O14 Ge20 129.9(2) 1_556 .
Ge18 O15 Ni1 134.2(2) . .
Ge18 O15 HO15 102.3 . .
Ni1 O15 HO15 118.8 . .
Ge4 O16 Ge10 95.88(16) . .
Ge4 O16 Ge14 97.46(15) . .
Ge10 O16 Ge14 96.97(16) . .
Ge2 O17 Ge14 98.19(16) . .
Ge2 O17 Ge4 98.91(16) . .
Ge14 O17 Ge4 100.59(15) . .
Ge11 O18 Ge4 123.0(2) . 4_565
Ge5 O19 Ge9 121.7(2) . .
Ge7 O20 Ge9 115.8(2) . .
Ge12 O21 Ge3 124.0(2) . .
Ge9 O22 Ge3 96.26(16) . .
Ge9 O22 Ge13 96.91(16) . .
Ge3 O22 Ge13 97.90(15) . .
Ge12 O23 Ge2 123.7(2) 4_566 .
Ge13 O24 Ge9 101.10(17) . .
Ge13 O24 Ge1 98.64(16) . .
Ge9 O24 Ge1 99.32(15) . .
Ge6 O25 Ge10 120.43(19) . .
Ge1 O26 Ge13 98.85(16) . .
Ge1 O26 Ge3 99.09(16) . .
Ge13 O26 Ge3 101.34(15) . .
Ge18 O27 Ge16 131.9(2) . .
Ge4 O28 Ge10 99.39(16) . .
Ge4 O28 Ge2 98.22(16) . .
Ge10 O28 Ge2 98.95(15) . .
Ge19 O29 Ge13 117.8(2) . .
Ge6 O30 Ge2 122.06(19) . .
Ge11 O31 Ge1 125.5(2) . .
Ge8 O32 Ge10 115.5(2) . .
Ge17 O33 Ge7 135.7(2) . .
Ge15 O34 Ge9 118.3(2) . .
Ge11 O35 Ge13 122.92(19) . .
Ge15 O36 Ge13 118.6(2) . .
Ge11 O37 Ge2 123.4(2) 4_666 .
Ge17 O38 Ni2 133.4(2) . .
Ge17 O38 HO38 110.4 . .
Ni2 O38 HO38 97.8 . .
Ge17 O39 Ge15 133.3(2) . .
Ge17 O40 Ge19 131.9(2) . .
Ge8 O41 Ge4 116.19(18) . .
Ge20 O42 Ge4 117.5(2) . .
Ge19 O43 Ge6 133.1(2) . .
Ge6 O44 HO44 127.4 . .
Ge21 O45 Ge16 142.9(2) 3_656 .
Ge16 O45 Ge24 122.7(4) . .
Ge24 O46 Ge7 143.2(4) 3_656 .
Ge21 O46 Ge7 122.0(2) . .
Ge23 O47 Ge15 153.4(4) 3_656 .
Ge22 O47 Ge15 127.4(2) . .
Ge22 O48 Ge8 133.4(2) 3_656 .
Ge8 O48 Ge23 113.9(4) . .
Ge21 O49A Ge22 122.8(3) 1_455 .
Ge21 O50A HO50 115.7 . .
Ge22 O51A HO51 119.6 . .
Ge24 O49B Ge23 126(5) . 1_455
Ge23 O50B H10A 92.4 . .
C3A N3A H3N1 109.5 . .
C3A N3A H3N2 109.5 . .
H3N1 N3A H3N2 109.5 . .
C3A N3A H3N3 109.5 . .
H3N1 N3A H3N3 109.5 . .
H3N2 N3A H3N3 109.5 . .
C3B N3B H3N4 109.2 . .
C3B N3B H3N5 109.3 . .
H3N4 N3B H3N5 109.5 . .
N3A C3A C3B 109.3(5) . .
N3A C3A H3C1 109.8 . .
C3B C3A H3C1 109.8 . .
N3A C3A H3C2 109.8 . .
C3B C3A H3C2 109.8 . .
H3C1 C3A H3C2 108.3 . .
N3B C3B C3A 114.6(6) . .
N3B C3B H3C3 108.6 . .
C3A C3B H3C3 108.6 . .
N3B C3B H3C4 108.6 . .
C3A C3B H3C4 108.6 . .
H3C3 C3B H3C4 107.6 . .
C4A N4A H4N1 109.5 . .
C4A N4A H4N2 109.5 . .
H4N1 N4A H4N2 109.5 . .
C4A N4A H4N3 109.5 . .
H4N1 N4A H4N3 109.5 . .
H4N2 N4A H4N3 109.5 . .
C4B N4B H4N4 109.9 . .
C4B N4B H4N5 109.2 . .
H4N4 N4B H4N5 109.6 . .
C4B C4A N4A 112.3(6) . .
C4B C4A H4C1 109.1 . .
N4A C4A H4C1 109.1 . .
C4B C4A H4C2 109.1 . .
N4A C4A H4C2 109.1 . .
H4C1 C4A H4C2 107.9 . .
C4A C4B N4B 112.5(7) . .
C4A C4B H4C3 109.1 . .
N4B C4B H4C3 109.1 . .
C4A C4B H4C4 109.1 . .
N4B C4B H4C4 109.1 . .
H4C3 C4B H4C4 107.8 . .
C5A N5A H5N1 109.5 . .
C5A N5A H5N2 109.5 . .
H5N1 N5A H5N2 109.5 . .
C5A N5A H5N3 109.5 . .
H5N1 N5A H5N3 109.5 . .
H5N2 N5A H5N3 109.5 . .
C5B N5B H5N4 109.5 . .
C5B N5B H5N5 109.5 . .
H5N4 N5B H5N5 109.5 . .
C5B N5B H5N6 109.5 . .
H5N4 N5B H5N6 109.5 . .
H5N5 N5B H5N6 109.5 . .
C5B C5A N5A 112.9(7) . .
C5B C5A H5C1 109.0 . .
N5A C5A H5C1 109.0 . .
C5B C5A H5C2 109.0 . .
N5A C5A H5C2 109.0 . .
H5C1 C5A H5C2 107.8 . .
C5A C5B N5B 115.6(7) . .
C5A C5B H5C3 108.4 . .
N5B C5B H5C3 108.4 . .
C5A C5B H5C4 108.4 . .
N5B C5B H5C4 108.4 . .
H5C3 C5B H5C4 107.4 . .
C6A N6A H6N1 109.5 . .
C6A N6A H6N2 109.5 . .
H6N1 N6A H6N2 109.5 . .
C6A N6A H6N3 109.5 . .
H6N1 N6A H6N3 109.5 . .
H6N2 N6A H6N3 109.5 . .
C6B N6B H6N4 109.5 . .
C6B N6B H6N5 109.5 . .
H6N4 N6B H6N5 109.5 . .
C6B N6B H6N6 109.5 . .
H6N4 N6B H6N6 109.5 . .
H6N5 N6B H6N6 109.5 . .
N6A C6A C6B 108.2(6) . .
N6A C6A H6C1 110.1 . .
C6B C6A H6C1 110.1 . .
N6A C6A H6C2 110.0 . .
C6B C6A H6C2 110.1 . .
H6C1 C6A H6C2 108.4 . .
N6B C6B C6A 111.1(6) . .
N6B C6B H6C3 109.4 . .
C6A C6B H6C3 109.4 . .
N6B C6B H6C4 109.4 . .
C6A C6B H6C4 109.4 . .
H6C3 C6B H6C4 108.0 . .
HW1A OW1 HW1B 109.4 . .
HW2A OW2 HW2B 109.8 . .
HW3A OW3 HW3B 110.3 . .
HW4A OW4 HW4B 109.5 . .
HW5A OW5 HW5B 111.1 . .
HW6A OW6 HW6B 109.6 . .
HW7A OW7 HW7B 109.2 . .
HW8A OW8 HW8B 109.9 . .
HW9A OW9 HW9B 93.0 . .
H10A OW10 H10B 109.8 . .

loop_
_geom_bond_atom_site_label_1
_geom_bond_atom_site_label_2
_geom_bond_distance
_geom_bond_site_symmetry_2
Ge1 O8 1.826(4) .
Ge1 O9 1.833(3) .
Ge1 O31 1.842(3) .
Ge1 O26 1.935(4) .
Ge1 O24 1.971(3) .
Ge1 O1 1.983(3) .
Ge2 O30 1.834(4) .
Ge2 O37 1.836(3) .
Ge2 O23 1.860(3) .
Ge2 O17 1.916(4) .
Ge2 O10 1.951(3) .
Ge2 O28 1.981(3) .
Ge3 O21 1.828(3) .
Ge3 O11 1.842(4) .
Ge3 O7 1.861(4) .
Ge3 O1 1.928(4) .
Ge3 O26 1.963(3) .
Ge3 O22 2.000(3) .
Ge4 O18 1.820(3) 4_666
Ge4 O42 1.829(4) .
Ge4 O41 1.863(3) .
Ge4 O28 1.931(4) .
Ge4 O17 1.976(3) .
Ge4 O16 1.985(3) .
Ge5 O19 1.730(4) .
Ge5 O8 1.738(3) .
Ge5 O14 1.751(4) 1_554
Ge5 O12 1.754(4) .
Ge6 O30 1.741(3) .
Ge6 O44 1.746(4) .
Ge6 O43 1.747(4) .
Ge6 O25 1.751(4) .
Ge7 O20 1.727(4) .
Ge7 O7 1.748(3) .
Ge7 O33 1.759(4) .
Ge7 O46 1.765(4) .
Ge8 O32 1.736(4) .
Ge8 O48 1.753(4) .
Ge8 O6 1.755(4) .
Ge8 O41 1.756(3) .
Ge9 O19 1.822(4) .
Ge9 O20 1.843(4) .
Ge9 O34 1.852(4) .
Ge9 O24 1.957(3) .
Ge9 O1 1.962(3) .
Ge9 O22 1.986(4) .
Ge10 O25 1.829(4) .
Ge10 O32 1.841(4) .
Ge10 O2 1.857(4) .
Ge10 O28 1.936(3) .
Ge10 O10 1.967(3) .
Ge10 O16 1.987(4) .
Ge11 O37 1.741(3) 4_565
Ge11 O35 1.749(3) .
Ge11 O31 1.752(4) .
Ge11 O18 1.755(4) .
Ge12 O4 1.738(3) .
Ge12 O9 1.741(3) .
Ge12 O23 1.750(4) 4_665
Ge12 O21 1.763(3) .
Ge13 O35 1.823(3) .
Ge13 O29 1.831(4) .
Ge13 O36 1.850(3) .
Ge13 O24 1.923(4) .
Ge13 O26 1.954(3) .
Ge13 O22 2.018(3) .
Ge14 O4 1.820(3) 4_566
Ge14 O3 1.843(3) .
Ge14 O5 1.848(4) .
Ge14 O10 1.930(4) .
Ge14 O17 1.939(3) .
Ge14 O16 2.022(3) .
Ge15 O34 1.737(4) .
Ge15 O36 1.740(4) .
Ge15 O47 1.744(4) .
Ge15 O39 1.757(4) .
Ge16 O3 1.731(4) .
Ge16 O2 1.739(4) .
Ge16 O45 1.746(4) .
Ge16 O27 1.755(4) .
Ge17 O33 1.738(4) .
Ge17 O39 1.739(4) .
Ge17 O40 1.747(4) .
Ge17 O38 1.764(4) .
Ge18 O6 1.730(4) .
Ge18 O13 1.739(4) .
Ge18 O27 1.747(4) .
Ge18 O15 1.765(4) .
Ge19 O29 1.732(4) .
Ge19 O11 1.740(4) .
Ge19 O43 1.745(4) .
Ge19 O40 1.763(3) .
Ge20 O42 1.734(4) .
Ge20 O5 1.737(4) .
Ge20 O14 1.756(4) .
Ge20 O13 1.766(4) .
Ge21 O45 1.710(4) 3_656
Ge21 O49A 1.744(4) 1_655
Ge21 O50A 1.759(4) .
Ge21 O46 1.761(4) .
Ge22 O51A 1.725(5) .
Ge22 O48 1.732(4) 3_656
Ge22 O47 1.740(4) .
Ge22 O49A 1.755(5) .
Ge23 O47 1.683(9) 3_656
Ge23 O49B 1.74(7) 1_655
Ge23 O50B 1.74(2) .
Ge23 O48 1.917(10) .
Ge24 O49B 1.70(8) .
Ge24 O46 1.733(9) 3_656
Ge24 O51B 1.75(2) .
Ge24 O45 1.813(10) .
Ni1 N1B 2.067(5) .
Ni1 N1B 2.067(5) 3_657
Ni1 N1A 2.075(5) 3_657
Ni1 N1A 2.075(5) .
Ni1 O15 2.250(4) .
Ni1 O15 2.250(4) 3_657
N1A C1A 1.457(9) .
N1A H1N1 0.9000 .
N1A H1N2 0.9000 .
N1B C1B 1.498(10) .
N1B H1N3 0.9000 .
N1B H1N4 0.9000 .
C1A C1B 1.467(11) .
C1A H1C1 0.9700 .
C1A H1C2 0.9700 .
C1B H1C3 0.9700 .
C1B H1C4 0.9700 .
Ni2 N2B 2.084(5) .
Ni2 N2B 2.084(5) 3_656
Ni2 N2A 2.086(5) .
Ni2 N2A 2.086(5) 3_656
Ni2 O38 2.216(4) 3_656
Ni2 O38 2.216(4) .
N2A C2A 1.486(7) .
N2A H2N1 0.9000 .
N2A H2N2 0.9000 .
N2B C2B 1.477(8) .
N2B H2N3 0.9000 .
N2B H2N4 0.9000 .
C2A C2B 1.503(9) 3_656
C2A H2C1 0.9700 .
C2A H2C2 0.9700 .
C2B C2A 1.503(9) 3_656
C2B H2C3 0.9700 .
C2B H2C4 0.9700 .
O4 Ge14 1.820(3) 4_665
O12 HO12 0.8998 .
O14 Ge5 1.751(4) 1_556
O15 HO15 0.9474 .
O18 Ge4 1.820(3) 4_565
O23 Ge12 1.750(4) 4_566
O37 Ge11 1.741(3) 4_666
O38 HO38 0.9018 .
O44 HO44 0.9031 .
O45 Ge21 1.710(4) 3_656
O46 Ge24 1.733(9) 3_656
O47 Ge23 1.683(9) 3_656
O48 Ge22 1.732(4) 3_656
O49A Ge21 1.744(4) 1_455
O50A HO50 0.9488 .
O51A HO51 0.8999 .
O49B Ge23 1.74(7) 1_455
O50B H10A 1.3511 .
N3A C3A 1.499(7) .
N3A H3N1 0.8900 .
N3A H3N2 0.8900 .
N3A H3N3 0.8900 .
N3B C3B 1.421(9) .
N3B H3N4 0.8900 .
N3B H3N5 0.8900 .
C3A C3B 1.544(10) .
C3A H3C1 0.9700 .
C3A H3C2 0.9700 .
C3B H3C3 0.9700 .
C3B H3C4 0.9700 .
N4A C4A 1.520(10) .
N4A H4N1 0.8900 .
N4A H4N2 0.8900 .
N4A H4N3 0.8900 .
N4B C4B 1.526(11) .
N4B H4N4 0.8924 .
N4B H4N5 0.8900 .
C4A C4B 1.517(10) .
C4A H4C1 0.9700 .
C4A H4C2 0.9700 .
C4B H4C3 0.9700 .
C4B H4C4 0.9700 .
N5A C5A 1.498(10) .
N5A H5N1 0.8900 .
N5A H5N2 0.8900 .
N5A H5N3 0.8900 .
N5B C5B 1.509(10) .
N5B H5N4 0.8900 .
N5B H5N5 0.8900 .
N5B H5N6 0.8900 .
C5A C5B 1.494(11) .
C5A H5C1 0.9700 .
C5A H5C2 0.9700 .
C5B H5C3 0.9700 .
C5B H5C4 0.9700 .
N6A C6A 1.479(9) .
N6A H6N1 0.8900 .
N6A H6N2 0.8900 .
N6A H6N3 0.8900 .
N6B C6B 1.402(9) .
N6B H6N4 0.8900 .
N6B H6N5 0.8900 .
N6B H6N6 0.8900 .
C6A C6B 1.531(10) .
C6A H6C1 0.9700 .
C6A H6C2 0.9700 .
C6B H6C3 0.9700 .
C6B H6C4 0.9700 .
OW1 HW1A 0.9008 .
OW1 HW1B 0.9003 .
OW2 HW2A 0.9019 .
OW2 HW2B 0.9018 .
OW3 HW3A 0.8996 .
OW3 HW3B 0.8994 .
OW4 HW4A 0.9007 .
OW4 HW4B 0.9028 .
OW5 HW5A 0.8992 .
OW5 HW5B 0.8993 .
OW6 HW6A 0.8976 .
OW6 HW6B 0.9001 .
OW7 HW7A 0.8997 .
OW7 HW7B 0.8988 .
OW8 HW8A 0.8997 .
OW8 HW8B 0.9007 .
OW9 HW9A 0.9011 .
OW9 HW9B 0.8340 .
OW10 H10A 0.8922 .
OW10 H10B 0.8907 .
